data_4504425
loop_
_publ_author_name
'Clark, Thomas E.'
'Makha, Mohamed'
'Sobolev, Alexandre N.'
'Dalgarno, Scott J.'
'Atwood, Jerry L.'
'Raston, Colin L.'

_publ_section_title
;
 Structural Diversity of Methyl-Substituted Inclusion Complexes of
 Calix[5]arene
;
_journal_issue 10
_journal_name_full 'Crystal Growth &amp; Design'
_journal_page_first 2059
_journal_paper_doi 10.1021/cg0705658
_journal_volume 7
_journal_year 2007
_chemical_formula_moiety 'C35 H30 O5, C9 H12'
_chemical_formula_sum 'C44 H42 O5'
_chemical_formula_weight 650.78
_chemical_name_systematic
; 
 ? 
;
_space_group_IT_number 60
_symmetry_cell_setting orthorhombic
_symmetry_Int_Tables_number 60
_symmetry_space_group_name_Hall '-P 2n 2ab'
_symmetry_space_group_name_H-M 'P b c n'
_atom_sites_solution_hydrogens geom
_atom_sites_solution_primary direct
_atom_sites_solution_secondary difmap
_audit_creation_method SHELXL-97
_cell_angle_alpha 90.0
_cell_angle_beta 90.0
_cell_angle_gamma 90.0
_cell_formula_units_Z 8
_cell_length_a 27.6777(5)
_cell_length_b 8.3899(2)
_cell_length_c 29.4830(7)
_cell_measurement_reflns_used 5979
_cell_measurement_temperature 100(2)
_cell_measurement_theta_max 24.99
_cell_measurement_theta_min 2.51
_cell_volume 6846.3(3)
_computing_cell_refinement
;
CrysAlis RED, Oxford Diffraction Ltd.,
Version 1.171.31.7 (release 18-10-2006 CrysAlis171 .NET)
(compiled Oct 18 2006,16:28:17)
;
_computing_data_collection
;
CrysAlis CCD, Oxford Diffraction Ltd.,
Version 1.171.31.7 (release 18-10-2006 CrysAlis171 .NET)
(compiled Oct 18 2006,16:28:17)
;
_computing_data_reduction
;
CrysAlis RED, Oxford Diffraction Ltd.,
Version 1.171.31.7 (release 18-10-2006 CrysAlis171 .NET)
(compiled Oct 18 2006,16:28:17)
;
_computing_molecular_graphics 'X-Seed 2.0 (Barbour, 2001)'
_computing_publication_material 'SHELXL-97 (Sheldrick, 1997)'
_computing_structure_refinement 'SHELXL-97 (Sheldrick, 1997)'
_computing_structure_solution 'SHELXS-97 (Sheldrick, 1990)'
_diffrn_ambient_temperature 100(2)
_diffrn_detector_area_resol_mean 16.0009
_diffrn_measured_fraction_theta_full 0.999
_diffrn_measured_fraction_theta_max 0.999
_diffrn_measurement_device_type 'Oxford Diffraction Xcalibur-S, Sapphire CCD'
_diffrn_measurement_method '\w scans'
_diffrn_radiation_monochromator graphite
_diffrn_radiation_source 'Enhance (Mo) X-ray Source'
_diffrn_radiation_type MoK\a
_diffrn_radiation_wavelength 0.71073
_diffrn_reflns_av_R_equivalents 0.0992
_diffrn_reflns_av_sigmaI/netI 0.1082
_diffrn_reflns_limit_h_max 32
_diffrn_reflns_limit_h_min -32
_diffrn_reflns_limit_k_max 9
_diffrn_reflns_limit_k_min -9
_diffrn_reflns_limit_l_max 35
_diffrn_reflns_limit_l_min -35
_diffrn_reflns_number 60104
_diffrn_reflns_theta_full 25.00
_diffrn_reflns_theta_max 25.00
_diffrn_reflns_theta_min 2.54
_exptl_absorpt_coefficient_mu 0.081
_exptl_absorpt_correction_T_max 0.9919
_exptl_absorpt_correction_T_min 0.9753
_exptl_absorpt_correction_type multi-scan
_exptl_absorpt_process_details
;
CrysAlis RED, Oxford Diffraction Ltd.,
Version 1.171.31.7 (release 18-10-2006 CrysAlis171 .NET)
(compiled Oct 18 2006,16:28:17)
Empirical absorption correction using spherical harmonics,
 implemented in SCALE3 ABSPACK scaling algorithm.
;
_exptl_crystal_colour colorless
_exptl_crystal_density_diffrn 1.263
_exptl_crystal_density_meas ?
_exptl_crystal_density_method 'not measured'
_exptl_crystal_description needle
_exptl_crystal_F_000 2768
_exptl_crystal_size_max 0.31
_exptl_crystal_size_mid 0.28
_exptl_crystal_size_min 0.10
_refine_diff_density_max 0.298
_refine_diff_density_min -0.185
_refine_diff_density_rms 0.045
_refine_ls_extinction_method none
_refine_ls_goodness_of_fit_ref 1.004
_refine_ls_hydrogen_treatment constr
_refine_ls_matrix_type full
_refine_ls_number_parameters 442
_refine_ls_number_reflns 6013
_refine_ls_number_restraints 0
_refine_ls_restrained_S_all 1.004
_refine_ls_R_factor_all 0.1058
_refine_ls_R_factor_gt 0.0400
_refine_ls_shift/su_max 0.000
_refine_ls_shift/su_mean 0.000
_refine_ls_structure_factor_coef Fsqd
_refine_ls_weighting_details 'calc w=1/[\s^2^(Fo^2^)+(0.0210P)^2^+0.0000P] where P=(Fo^2^+2Fc^2^)/3'
_refine_ls_weighting_scheme calc
_refine_ls_wR_factor_gt 0.0646
_refine_ls_wR_factor_ref 0.0783
_reflns_number_gt 2603
_reflns_number_total 6013
_reflns_threshold_expression >2sigma(I)
_cod_data_source_file cg0705658-file002.cif
_cod_data_source_block Complex4
_cod_depositor_comments
;
The following automatic conversions were performed:

'_exptl_crystal_density_meas' value 'not measured' was changed to '?'
- the value is perceived as not measured.

Automatic conversion script
Id: cif_fix_values 3008 2015-01-20 13:52:24Z robertas 
;
_cod_database_code 4504425

loop_
_symmetry_equiv_pos_as_xyz
'x, y, z'
'-x+1/2, -y+1/2, z+1/2'
'-x, y, -z+1/2'
'x+1/2, -y+1/2, -z'
'-x, -y, -z'
'x-1/2, y-1/2, -z-1/2'
'x, -y, z-1/2'
'-x-1/2, y-1/2, z'

loop_
_atom_site_label
_atom_site_type_symbol
_atom_site_fract_x
_atom_site_fract_y
_atom_site_fract_z
_atom_site_U_iso_or_equiv
_atom_site_adp_type
_atom_site_occupancy
_atom_site_symmetry_multiplicity
_atom_site_calc_flag
_atom_site_refinement_flags
_atom_site_disorder_assembly
_atom_site_disorder_group
O1 O 0.16694(5) -0.27835(17) 0.17208(5) 0.0355(5) Uani 1 1 d . . .
H1 H 0.1531 -0.2395 0.1949 0.053 Uiso 0.50 1 calc PR A 1
H1' H 0.1570 -0.2311 0.1483 0.053 Uiso 0.50 1 d PR A 2
C11 C 0.21662(8) -0.2574(3) 0.17612(8) 0.0290(6) Uani 1 1 d . . .
C12 C 0.23684(8) -0.2542(3) 0.21932(8) 0.0282(6) Uani 1 1 d . . .
C13 C 0.28600(8) -0.2220(3) 0.22273(8) 0.0363(7) Uani 1 1 d . . .
H13 H 0.3007 -0.2175 0.2518 0.044 Uiso 1 1 calc R . .
C14 C 0.31378(9) -0.1965(3) 0.18444(9) 0.0424(8) Uani 1 1 d . . .
H14 H 0.3468 -0.1667 0.1873 0.051 Uiso 1 1 calc R . .
C15 C 0.29332(8) -0.2146(3) 0.14221(9) 0.0380(7) Uani 1 1 d . . .
H15 H 0.3130 -0.2040 0.1160 0.046 Uiso 1 1 calc R . .
C16 C 0.24450(8) -0.2481(3) 0.13700(8) 0.0296(6) Uani 1 1 d . . .
C1 C 0.20726(8) -0.2988(3) 0.26055(8) 0.0329(7) Uani 1 1 d . . .
H11 H 0.2273 -0.3682 0.2801 0.039 Uiso 1 1 calc R . .
H12 H 0.1793 -0.3630 0.2502 0.039 Uiso 1 1 calc R . .
O2 O 0.11970(5) -0.12253(18) 0.24057(5) 0.0324(4) Uani 1 1 d . . .
H2 H 0.1040 -0.0421 0.2322 0.049 Uiso 0.50 1 calc PR B 1
H2' H 0.1397 -0.1484 0.2199 0.049 Uiso 0.50 1 d PR B 2
C21 C 0.14469(8) -0.0872(3) 0.28017(8) 0.0282(6) Uani 1 1 d . . .
C22 C 0.12409(8) 0.0207(3) 0.31029(8) 0.0272(6) Uani 1 1 d . . .
C23 C 0.14992(8) 0.0605(3) 0.34885(8) 0.0344(7) Uani 1 1 d . . .
H23 H 0.1366 0.1350 0.3697 0.041 Uiso 1 1 calc R . .
C24 C 0.19474(9) -0.0057(3) 0.35779(8) 0.0367(7) Uani 1 1 d . . .
H24 H 0.2128 0.0263 0.3836 0.044 Uiso 1 1 calc R . .
C25 C 0.21268(8) -0.1191(3) 0.32845(8) 0.0330(7) Uani 1 1 d . . .
H25 H 0.2427 -0.1686 0.3353 0.040 Uiso 1 1 calc R . .
C26 C 0.18835(8) -0.1633(3) 0.28924(8) 0.0289(7) Uani 1 1 d . . .
C2 C 0.07438(8) 0.0897(3) 0.30270(7) 0.0300(7) Uani 1 1 d . . .
H21 H 0.0593 0.1097 0.3326 0.036 Uiso 1 1 calc R . .
H22 H 0.0544 0.0090 0.2869 0.036 Uiso 1 1 calc R . .
O3 O 0.05415(5) 0.10032(19) 0.20727(5) 0.0329(4) Uani 1 1 d . . .
H3 H 0.0615 0.1113 0.1798 0.049 Uiso 0.50 1 calc PR C 1
H3' H 0.0722 0.0298 0.2192 0.049 Uiso 0.50 1 d PR C 2
C31 C 0.06070(7) 0.2446(3) 0.22986(8) 0.0256(6) Uani 1 1 d . . .
C32 C 0.05311(7) 0.3863(3) 0.20635(8) 0.0229(6) Uani 1 1 d . . .
C33 C 0.06162(7) 0.5278(3) 0.22894(8) 0.0313(7) Uani 1 1 d . . .
H33 H 0.0569 0.6259 0.2135 0.038 Uiso 1 1 calc R . .
C34 C 0.07691(8) 0.5296(3) 0.27385(8) 0.0331(7) Uani 1 1 d . . .
H34 H 0.0841 0.6276 0.2885 0.040 Uiso 1 1 calc R . .
C35 C 0.08153(7) 0.3868(3) 0.29687(8) 0.0309(7) Uani 1 1 d . . .
H35 H 0.0908 0.3877 0.3279 0.037 Uiso 1 1 calc R . .
C36 C 0.07293(7) 0.2424(3) 0.27560(8) 0.0245(6) Uani 1 1 d . . .
C3 C 0.03246(8) 0.3873(3) 0.15887(7) 0.0296(6) Uani 1 1 d . . .
H31 H 0.0128 0.4852 0.1556 0.035 Uiso 1 1 calc R . .
H32 H 0.0100 0.2958 0.1564 0.035 Uiso 1 1 calc R . .
O4 O 0.06122(5) 0.09519(19) 0.11492(5) 0.0338(4) Uani 1 1 d . . .
H4 H 0.0793 0.0213 0.1058 0.051 Uiso 0.50 1 calc PR D 1
H4' H 0.0630 0.1017 0.1436 0.051 Uiso 0.50 1 d PR D 2
C41 C 0.07601(8) 0.2386(3) 0.09577(8) 0.0252(6) Uani 1 1 d . . .
C42 C 0.09733(8) 0.2357(3) 0.05329(8) 0.0276(6) Uani 1 1 d . . .
C43 C 0.11413(8) 0.3788(3) 0.03508(8) 0.0289(7) Uani 1 1 d . . .
H43 H 0.1290 0.3795 0.0061 0.035 Uiso 1 1 calc R . .
C44 C 0.10925(8) 0.5191(3) 0.05894(8) 0.0308(7) Uani 1 1 d . . .
H44 H 0.1226 0.6152 0.0474 0.037 Uiso 1 1 calc R . .
C45 C 0.08459(8) 0.5188(3) 0.10015(8) 0.0283(7) Uani 1 1 d . . .
H45 H 0.0800 0.6165 0.1159 0.034 Uiso 1 1 calc R . .
C46 C 0.06666(8) 0.3798(3) 0.11865(7) 0.0253(6) Uani 1 1 d . . .
C4 C 0.10029(8) 0.0846(3) 0.02558(7) 0.0317(7) Uani 1 1 d . . .
H41 H 0.0768 0.0068 0.0379 0.038 Uiso 1 1 calc R . .
H42 H 0.0904 0.1091 -0.0059 0.038 Uiso 1 1 calc R . .
O5 O 0.13543(5) -0.11998(18) 0.09619(5) 0.0335(4) Uani 1 1 d . . .
H5 H 0.1523 -0.1374 0.1193 0.050 Uiso 0.50 1 calc PR E 1
H5' H 0.1179 -0.0384 0.1007 0.050 Uiso 0.50 1 d PR E 2
C51 C 0.16548(9) -0.0920(3) 0.05924(8) 0.0298(6) Uani 1 1 d . . .
C52 C 0.20946(9) -0.1693(3) 0.05747(8) 0.0312(7) Uani 1 1 d . . .
C53 C 0.23950(9) -0.1378(3) 0.02071(8) 0.0381(7) Uani 1 1 d . . .
H53 H 0.2703 -0.1877 0.0191 0.046 Uiso 1 1 calc R . .
C54 C 0.22541(10) -0.0355(3) -0.01341(9) 0.0437(8) Uani 1 1 d . . .
H54 H 0.2467 -0.0125 -0.0378 0.052 Uiso 1 1 calc R . .
C55 C 0.18009(10) 0.0333(3) -0.01192(8) 0.0407(8) Uani 1 1 d . . .
H55 H 0.1697 0.0990 -0.0363 0.049 Uiso 1 1 calc R . .
C56 C 0.14952(9) 0.0079(3) 0.02454(8) 0.0295(6) Uani 1 1 d . . .
C5 C 0.22419(8) -0.2965(3) 0.09125(8) 0.0344(7) Uani 1 1 d . . .
H51 H 0.1955 -0.3640 0.0970 0.041 Uiso 1 1 calc R . .
H52 H 0.2486 -0.3650 0.0763 0.041 Uiso 1 1 calc R . .
C61 C 0.03586(8) 0.5354(3) 0.43634(8) 0.0322(7) Uani 1 1 d . . .
H61 H 0.0033 0.5432 0.4463 0.039 Uiso 1 1 calc R . .
C62 C 0.05615(9) 0.6624(3) 0.41320(8) 0.0352(7) Uani 1 1 d . . .
C63 C 0.10358(9) 0.6485(3) 0.39890(8) 0.0382(7) Uani 1 1 d . . .
H63 H 0.1180 0.7343 0.3828 0.046 Uiso 1 1 calc R . .
C64 C 0.13063(9) 0.5130(3) 0.40746(8) 0.0343(7) Uani 1 1 d . . .
C65 C 0.10938(9) 0.3880(3) 0.43115(8) 0.0344(7) Uani 1 1 d . . .
H65 H 0.1278 0.2952 0.4377 0.041 Uiso 1 1 calc R . .
C66 C 0.06150(9) 0.3973(3) 0.44540(8) 0.0322(7) Uani 1 1 d . . .
C67 C 0.02718(9) 0.8112(3) 0.40331(9) 0.0521(8) Uani 1 1 d . . .
H671 H 0.0475 0.8882 0.3872 0.078 Uiso 0.50 1 calc PR . .
H672 H 0.0160 0.8582 0.4319 0.078 Uiso 0.50 1 calc PR . .
H673 H -0.0008 0.7837 0.3845 0.078 Uiso 0.50 1 calc PR . .
H674 H -0.0057 0.7985 0.4152 0.078 Uiso 0.50 1 calc PR . .
H675 H 0.0258 0.8286 0.3705 0.078 Uiso 0.50 1 calc PR . .
H676 H 0.0426 0.9030 0.4179 0.078 Uiso 0.50 1 calc PR . .
C68 C 0.03852(8) 0.2590(3) 0.46997(8) 0.0466(8) Uani 1 1 d . . .
H681 H 0.0622 0.1730 0.4734 0.070 Uiso 0.50 1 calc PR . .
H682 H 0.0108 0.2203 0.4525 0.070 Uiso 0.50 1 calc PR . .
H683 H 0.0276 0.2940 0.5000 0.070 Uiso 0.50 1 calc PR . .
H684 H 0.0049 0.2852 0.4772 0.070 Uiso 0.50 1 calc PR . .
H685 H 0.0563 0.2379 0.4981 0.070 Uiso 0.50 1 calc PR . .
H686 H 0.0394 0.1642 0.4506 0.070 Uiso 0.50 1 calc PR . .
C69 C 0.18172(8) 0.4988(3) 0.38932(8) 0.0555(9) Uani 1 1 d . . .
H691 H 0.1955 0.3963 0.3986 0.083 Uiso 0.50 1 calc PR . .
H692 H 0.2015 0.5857 0.4015 0.083 Uiso 0.50 1 calc PR . .
H693 H 0.1812 0.5052 0.3561 0.083 Uiso 0.50 1 calc PR . .
H694 H 0.1899 0.5952 0.3722 0.083 Uiso 0.50 1 calc PR . .
H695 H 0.1839 0.4057 0.3693 0.083 Uiso 0.50 1 calc PR . .
H696 H 0.2043 0.4863 0.4147 0.083 Uiso 0.50 1 calc PR . .

loop_
_atom_site_aniso_label
_atom_site_aniso_U_11
_atom_site_aniso_U_22
_atom_site_aniso_U_33
_atom_site_aniso_U_23
_atom_site_aniso_U_13
_atom_site_aniso_U_12
O1 0.0258(10) 0.0425(12) 0.0382(11) 0.0005(9) -0.0014(8) 0.0003(10)
C11 0.0243(15) 0.0247(17) 0.0380(18) -0.0006(14) 0.0034(13) 0.0026(14)
C12 0.0274(15) 0.0277(18) 0.0296(16) -0.0020(14) -0.0008(12) 0.0014(14)
C13 0.0308(17) 0.044(2) 0.0344(17) -0.0044(14) -0.0042(13) 0.0038(15)
C14 0.0261(16) 0.052(2) 0.049(2) 0.0010(15) -0.0006(15) 0.0024(15)
C15 0.0313(17) 0.045(2) 0.0377(19) 0.0011(14) 0.0057(13) 0.0037(15)
C16 0.0286(15) 0.0288(17) 0.0314(16) -0.0006(14) -0.0005(12) 0.0036(14)
C1 0.0277(15) 0.0364(19) 0.0345(17) 0.0048(14) -0.0051(12) 0.0042(13)
O2 0.0321(10) 0.0375(12) 0.0277(10) 0.0017(9) -0.0049(8) 0.0036(9)
C21 0.0292(15) 0.0303(19) 0.0250(16) 0.0041(14) -0.0026(13) -0.0010(14)
C22 0.0269(15) 0.0306(19) 0.0240(16) 0.0025(13) -0.0002(13) 0.0004(14)
C23 0.0342(16) 0.043(2) 0.0265(17) -0.0015(13) 0.0022(13) 0.0028(15)
C24 0.0330(17) 0.047(2) 0.0298(17) -0.0062(15) -0.0049(13) -0.0025(15)
C25 0.0313(16) 0.0395(19) 0.0283(16) 0.0016(15) -0.0047(12) 0.0021(15)
C26 0.0289(16) 0.0302(19) 0.0277(16) 0.0015(13) 0.0033(12) 0.0031(14)
C2 0.0323(15) 0.0312(18) 0.0265(15) 0.0010(13) -0.0006(11) -0.0003(14)
O3 0.0339(10) 0.0326(12) 0.0323(10) 0.0010(9) -0.0022(8) -0.0022(9)
C31 0.0203(14) 0.0244(18) 0.0320(16) -0.0054(15) 0.0036(12) -0.0037(14)
C32 0.0203(14) 0.0215(18) 0.0268(16) 0.0018(14) 0.0031(11) -0.0005(14)
C33 0.0277(15) 0.032(2) 0.0340(18) 0.0031(14) 0.0046(13) -0.0006(14)
C34 0.0329(16) 0.029(2) 0.0372(18) -0.0028(14) 0.0008(13) -0.0049(14)
C35 0.0299(15) 0.037(2) 0.0259(16) 0.0006(15) 0.0031(12) -0.0010(15)
C36 0.0202(14) 0.0272(18) 0.0261(15) -0.0010(14) 0.0021(11) 0.0035(13)
C3 0.0305(15) 0.0257(17) 0.0325(17) 0.0035(13) 0.0004(12) 0.0024(14)
O4 0.0357(10) 0.0296(12) 0.0359(10) 0.0028(9) 0.0008(8) -0.0030(9)
C41 0.0260(15) 0.0196(18) 0.0300(16) 0.0043(14) -0.0060(12) -0.0051(14)
C42 0.0255(15) 0.0318(19) 0.0256(16) -0.0016(14) -0.0031(12) 0.0012(14)
C43 0.0259(15) 0.035(2) 0.0263(16) 0.0043(15) -0.0009(11) -0.0024(15)
C44 0.0298(15) 0.0286(19) 0.0339(17) 0.0024(14) -0.0021(13) -0.0077(14)
C45 0.0310(15) 0.0281(19) 0.0260(16) -0.0021(13) -0.0020(12) -0.0003(14)
C46 0.0242(15) 0.0280(19) 0.0237(15) 0.0011(14) -0.0053(11) -0.0040(14)
C4 0.0405(17) 0.0309(19) 0.0237(15) -0.0019(13) -0.0022(12) -0.0030(15)
O5 0.0340(10) 0.0342(12) 0.0323(11) -0.0002(9) 0.0016(8) 0.0002(9)
C51 0.0305(16) 0.0317(19) 0.0273(17) 0.0000(14) 0.0036(13) -0.0072(15)
C52 0.0350(17) 0.0304(19) 0.0282(17) -0.0022(13) 0.0027(13) -0.0020(14)
C53 0.0361(17) 0.047(2) 0.0316(17) -0.0046(15) 0.0025(14) 0.0046(15)
C54 0.0442(19) 0.053(2) 0.0343(19) -0.0001(16) 0.0078(14) -0.0003(17)
C55 0.054(2) 0.043(2) 0.0260(17) 0.0024(14) 0.0015(14) 0.0008(16)
C56 0.0372(17) 0.0265(18) 0.0247(16) -0.0016(13) -0.0009(13) 0.0031(14)
C5 0.0335(15) 0.036(2) 0.0337(17) -0.0031(14) 0.0012(13) 0.0079(14)
C61 0.0246(15) 0.038(2) 0.0336(17) -0.0001(15) -0.0047(13) 0.0019(15)
C62 0.0349(17) 0.036(2) 0.0347(18) -0.0001(14) -0.0051(13) 0.0009(16)
C63 0.0422(18) 0.043(2) 0.0293(17) 0.0021(14) -0.0052(13) -0.0071(16)
C64 0.0296(17) 0.047(2) 0.0265(17) -0.0038(15) -0.0028(13) -0.0005(16)
C65 0.0387(17) 0.034(2) 0.0305(17) -0.0045(14) -0.0105(13) 0.0052(16)
C66 0.0366(17) 0.0326(19) 0.0274(16) -0.0024(14) -0.0064(13) -0.0050(16)
C67 0.0572(19) 0.041(2) 0.058(2) 0.0058(16) -0.0041(15) 0.0031(17)
C68 0.0479(18) 0.042(2) 0.0499(19) 0.0020(17) -0.0056(14) -0.0027(17)
C69 0.0336(17) 0.086(2) 0.0473(19) -0.0006(17) 0.0011(14) -0.0007(17)

loop_
_atom_type_symbol
_atom_type_description
_atom_type_scat_dispersion_real
_atom_type_scat_dispersion_imag
_atom_type_scat_source
C C 0.0033 0.0016 'International Tables Vol C Tables 4.2.6.8 and 6.1.1.4'
H H 0.0000 0.0000 'International Tables Vol C Tables 4.2.6.8 and 6.1.1.4'
O O 0.0106 0.0060 'International Tables Vol C Tables 4.2.6.8 and 6.1.1.4'

loop_
_geom_angle_atom_site_label_1
_geom_angle_atom_site_label_2
_geom_angle_atom_site_label_3
_geom_angle
O1 C11 C16 119.0(2)
O1 C11 C12 118.6(2)
C16 C11 C12 122.4(2)
C13 C12 C11 117.6(2)
C13 C12 C1 121.3(2)
C11 C12 C1 120.9(2)
C14 C13 C12 121.0(2)
C13 C14 C15 119.5(2)
C14 C15 C16 121.5(2)
C15 C16 C11 117.4(2)
C15 C16 C5 120.9(2)
C11 C16 C5 121.1(2)
C12 C1 C26 116.8(2)
O2 C21 C26 119.7(2)
O2 C21 C22 118.1(2)
C26 C21 C22 122.1(2)
C23 C22 C21 118.0(2)
C23 C22 C2 120.0(2)
C21 C22 C2 121.9(2)
C22 C23 C24 121.5(2)
C25 C24 C23 118.7(2)
C24 C25 C26 122.1(2)
C25 C26 C21 117.3(2)
C25 C26 C1 119.9(2)
C21 C26 C1 122.5(2)
C22 C2 C36 115.33(18)
C36 C31 C32 122.1(2)
C36 C31 O3 118.9(2)
C32 C31 O3 119.0(2)
C33 C32 C31 117.9(2)
C33 C32 C3 120.4(2)
C31 C32 C3 121.5(2)
C32 C33 C34 121.3(2)
C35 C34 C33 119.1(2)
C34 C35 C36 121.3(2)
C35 C36 C31 118.0(2)
C35 C36 C2 119.9(2)
C31 C36 C2 122.1(2)
C32 C3 C46 119.14(18)
C42 C41 C46 122.3(2)
C42 C41 O4 118.5(2)
C46 C41 O4 119.1(2)
C41 C42 C43 118.4(2)
C41 C42 C4 121.8(2)
C43 C42 C4 119.7(2)
C44 C43 C42 120.4(2)
C43 C44 C45 119.4(2)
C46 C45 C44 121.5(2)
C45 C46 C41 117.6(2)
C45 C46 C3 119.9(2)
C41 C46 C3 122.1(2)
C56 C4 C42 114.74(19)
C52 C51 O5 118.6(2)
C52 C51 C56 122.3(2)
O5 C51 C56 119.1(2)
C51 C52 C53 117.9(2)
C51 C52 C5 122.9(2)
C53 C52 C5 119.0(2)
C54 C53 C52 121.2(2)
C53 C54 C55 119.6(2)
C54 C55 C56 121.0(2)
C55 C56 C51 117.9(2)
C55 C56 C4 120.2(2)
C51 C56 C4 121.9(2)
C16 C5 C52 119.7(2)
C66 C61 C62 122.1(2)
C61 C62 C63 118.1(3)
C61 C62 C67 121.0(2)
C63 C62 C67 120.9(3)
C64 C63 C62 121.8(3)
C63 C64 C65 118.8(2)
C63 C64 C69 120.3(3)
C65 C64 C69 120.8(3)
C64 C65 C66 120.8(3)
C61 C66 C65 118.4(3)
C61 C66 C68 121.3(2)
C65 C66 C68 120.2(3)

loop_
_geom_bond_atom_site_label_1
_geom_bond_atom_site_label_2
_geom_bond_distance
O1 C11 1.391(2)
C11 C16 1.390(3)
C11 C12 1.391(3)
C12 C13 1.391(3)
C12 C1 1.513(3)
C13 C14 1.383(3)
C14 C15 1.376(3)
C15 C16 1.389(3)
C16 C5 1.517(3)
C1 C26 1.511(3)
O2 C21 1.389(2)
C21 C26 1.392(3)
C21 C22 1.391(3)
C22 C23 1.384(3)
C22 C2 1.509(3)
C23 C24 1.385(3)
C24 C25 1.378(3)
C25 C26 1.388(3)
C2 C36 1.510(3)
O3 C31 1.394(3)
C31 C36 1.391(3)
C31 C32 1.392(3)
C32 C33 1.381(3)
C32 C3 1.512(3)
C33 C34 1.390(3)
C34 C35 1.383(3)
C35 C36 1.385(3)
C3 C46 1.519(3)
O4 C41 1.391(2)
C41 C42 1.385(3)
C41 C46 1.388(3)
C42 C43 1.395(3)
C42 C4 1.510(3)
C43 C44 1.378(3)
C44 C45 1.394(3)
C45 C46 1.380(3)
C4 C56 1.507(3)
O5 C51 1.390(2)
C51 C52 1.380(3)
C51 C56 1.395(3)
C52 C53 1.391(3)
C52 C5 1.516(3)
C53 C54 1.378(3)
C54 C55 1.381(3)
C55 C56 1.385(3)
C61 C66 1.385(3)
C61 C62 1.384(3)
C62 C63 1.384(3)
C62 C67 1.512(3)
C63 C64 1.384(3)
C64 C65 1.390(3)
C64 C69 1.516(3)
C65 C66 1.392(3)
C66 C68 1.508(3)

loop_
_geom_hbond_atom_site_label_D
_geom_hbond_atom_site_label_H
_geom_hbond_atom_site_label_A
_geom_hbond_distance_DH
_geom_hbond_distance_HA
_geom_hbond_distance_DA
_geom_hbond_angle_DHA
O1 H1 O2 0.84 1.91 2.738(2) 170.8
O1 H1' O5 0.85 1.89 2.745(2) 178.3
O2 H2 O3 0.84 1.97 2.784(2) 163.9
O2 H2' O1 0.85 1.94 2.738(2) 156.7
O3 H3 O4 0.84 1.92 2.730(2) 162.2
O3 H3' O2 0.85 1.94 2.784(2) 172.4
O4 H4 O5 0.84 1.98 2.790(2) 163.0
O4 H4' O3 0.85 1.89 2.730(2) 168.4
O5 H5 O1 0.84 2.00 2.745(2) 148.2
O5 H5' O4 0.85 1.97 2.790(2) 161.1

loop_
_geom_torsion_atom_site_label_1
_geom_torsion_atom_site_label_2
_geom_torsion_atom_site_label_3
_geom_torsion_atom_site_label_4
_geom_torsion
O1 C11 C12 C13 -175.6(2)
C16 C11 C12 C13 7.6(4)
O1 C11 C12 C1 9.8(3)
C16 C11 C12 C1 -167.1(2)
C11 C12 C13 C14 -0.9(4)
C1 C12 C13 C14 173.7(2)
C12 C13 C14 C15 -4.8(4)
C13 C14 C15 C16 4.2(4)
C14 C15 C16 C11 2.1(4)
C14 C15 C16 C5 -169.1(2)
O1 C11 C16 C15 175.0(2)
C12 C11 C16 C15 -8.1(4)
O1 C11 C16 C5 -13.8(3)
C12 C11 C16 C5 163.0(2)
C13 C12 C1 C26 83.8(3)
C11 C12 C1 C26 -101.8(3)
O2 C21 C22 C23 -177.5(2)
C26 C21 C22 C23 4.5(4)
O2 C21 C22 C2 4.6(3)
C26 C21 C22 C2 -173.4(2)
C21 C22 C23 C24 -0.7(4)
C2 C22 C23 C24 177.3(2)
C22 C23 C24 C25 -3.0(4)
C23 C24 C25 C26 3.1(4)
C24 C25 C26 C21 0.5(4)
C24 C25 C26 C1 -174.3(2)
O2 C21 C26 C25 177.6(2)
C22 C21 C26 C25 -4.4(3)
O2 C21 C26 C1 -7.7(3)
C22 C21 C26 C1 170.3(2)
C12 C1 C26 C25 -98.6(3)
C12 C1 C26 C21 86.9(3)
C23 C22 C2 C36 92.2(3)
C21 C22 C2 C36 -89.9(3)
C36 C31 C32 C33 4.8(3)
O3 C31 C32 C33 -177.56(19)
C36 C31 C32 C3 -170.5(2)
O3 C31 C32 C3 7.2(3)
C31 C32 C33 C34 -0.5(3)
C3 C32 C33 C34 174.77(19)
C32 C33 C34 C35 -3.0(3)
C33 C34 C35 C36 2.4(3)
C34 C35 C36 C31 1.7(3)
C34 C35 C36 C2 -175.1(2)
C32 C31 C36 C35 -5.4(3)
O3 C31 C36 C35 176.98(18)
C32 C31 C36 C2 171.31(19)
O3 C31 C36 C2 -6.3(3)
C22 C2 C36 C35 -82.6(3)
C22 C2 C36 C31 100.8(2)
C33 C32 C3 C46 94.5(3)
C31 C32 C3 C46 -90.4(3)
C46 C41 C42 C43 6.4(3)
O4 C41 C42 C43 -177.09(18)
C46 C41 C42 C4 -170.3(2)
O4 C41 C42 C4 6.2(3)
C41 C42 C43 C44 -0.3(3)
C4 C42 C43 C44 176.4(2)
C42 C43 C44 C45 -4.1(3)
C43 C44 C45 C46 2.8(3)
C44 C45 C46 C41 2.9(3)
C44 C45 C46 C3 -169.0(2)
C42 C41 C46 C45 -7.6(3)
O4 C41 C46 C45 175.87(19)
C42 C41 C46 C3 164.1(2)
O4 C41 C46 C3 -12.4(3)
C32 C3 C46 C45 -89.4(3)
C32 C3 C46 C41 99.1(3)
C41 C42 C4 C56 -104.3(3)
C43 C42 C4 C56 79.1(3)
O5 C51 C52 C53 -178.8(2)
C56 C51 C52 C53 3.7(4)
O5 C51 C52 C5 6.8(3)
C56 C51 C52 C5 -170.7(2)
C51 C52 C53 C54 -1.4(4)
C5 C52 C53 C54 173.2(2)
C52 C53 C54 C55 -2.1(4)
C53 C54 C55 C56 3.5(4)
C54 C55 C56 C51 -1.4(4)
C54 C55 C56 C4 179.8(2)
C52 C51 C56 C55 -2.3(4)
O5 C51 C56 C55 -179.8(2)
C52 C51 C56 C4 176.6(2)
O5 C51 C56 C4 -0.9(3)
C42 C4 C56 C55 -98.3(3)
C42 C4 C56 C51 82.8(3)
C15 C16 C5 C52 -85.2(3)
C11 C16 C5 C52 104.0(3)
C51 C52 C5 C16 -82.0(3)
C53 C52 C5 C16 103.7(3)
C66 C61 C62 C63 0.1(4)
C66 C61 C62 C67 179.3(2)
C61 C62 C63 C64 -0.5(4)
C67 C62 C63 C64 -179.7(2)
C62 C63 C64 C65 -0.1(4)
C62 C63 C64 C69 177.1(2)
C63 C64 C65 C66 1.1(4)
C69 C64 C65 C66 -176.0(2)
C62 C61 C66 C65 0.9(4)
C62 C61 C66 C68 -179.0(2)
C64 C65 C66 C61 -1.5(3)
C64 C65 C66 C68 178.4(2)
